data_1551435
loop_
_publ_author_name
'Ren-Wu Huang'
'Yong-Sheng Wei'
'Xi-Yan Dong'
'Xiao-Hui Wu'
'Chen-Xia Du'
'Shuang-Quan Zang'
'Thomas C. W. Mak'

_publ_section_title
;
 Hypersensitive dual-function luminescence switching of a
 silver-chalcogenolate cluster-based metal-organic framework
;
_journal_name_full 'Nature Chemistry'
_journal_page_first 689
_journal_page_last 697
_journal_paper_doi 10.1038/nchem.2718
_journal_volume 9
_journal_year 2017
_chemical_absolute_configuration ad
_chemical_formula_moiety 'C80 H104 Ag12 F12 N8 O8 S8, 2(C7 H8)'
_chemical_formula_sum 'C94 H120 Ag12 F12 N8 O8 S8'
_chemical_formula_weight 3268.89
_space_group_crystal_system tetragonal
_space_group_IT_number 121
_space_group_name_Hall 'I -4 2'
_space_group_name_H-M_alt 'I -4 2 m'
_atom_sites_solution_hydrogens mixed
_atom_sites_solution_primary direct
_cell_angle_alpha 90
_cell_angle_beta 90
_cell_angle_gamma 90
_cell_formula_units_Z 2
_cell_length_a 17.26652(13)
_cell_length_b 17.26652(13)
_cell_length_c 20.5352(3)
_cell_measurement_reflns_used 12812
_cell_measurement_temperature 100.2(6)
_cell_measurement_theta_max 29.0860
_cell_measurement_theta_min 3.6590
_cell_volume 6122.21(11)
_computing_cell_refinement
;
CrysAlisPro, Agilent Technologies,
Version 1.171.37.35 (release 13-08-2014 CrysAlis171 .NET)
(compiled Aug 13 2014,18:06:01)
;
_computing_data_collection
;
CrysAlisPro, Agilent Technologies,
Version 1.171.37.35 (release 13-08-2014 CrysAlis171 .NET)
(compiled Aug 13 2014,18:06:01)
;
_computing_data_reduction
;
CrysAlisPro, Agilent Technologies,
Version 1.171.37.35 (release 13-08-2014 CrysAlis171 .NET)
(compiled Aug 13 2014,18:06:01)
;
_computing_molecular_graphics 'Olex2 (Dolomanov et al., 2009)'
_computing_publication_material 'Olex2 (Dolomanov et al., 2009)'
_computing_structure_refinement 'ShelXL (Sheldrick, 2015)'
_computing_structure_solution 'ShelXS (Sheldrick, 2008)'
_diffrn_ambient_environment N~2~
_diffrn_ambient_temperature 100.2(6)
_diffrn_detector 'CCD plate'
_diffrn_detector_area_resol_mean 16.2312
_diffrn_detector_type Eos
_diffrn_measured_fraction_theta_full 0.994
_diffrn_measured_fraction_theta_max 0.947
_diffrn_measurement_details
;
#__ type_ start__ end____ width___ exp.time_
  1 omega  -23.00   16.20   0.8000   10.0000
omega____ theta____ kappa____ phi______ frames
    -      -15.1755  -99.0000  -90.0000 49

#__ type_ start__ end____ width___ exp.time_
  2 omega   -9.00   23.00   0.8000   10.0000
omega____ theta____ kappa____ phi______ frames
    -      -15.1755  -99.0000  -30.0000 40

#__ type_ start__ end____ width___ exp.time_
  3 omega  -25.00   23.00   0.8000   10.0000
omega____ theta____ kappa____ phi______ frames
    -      -15.1755  -99.0000 -150.0000 60

#__ type_ start__ end____ width___ exp.time_
  4 omega  -41.00   -5.00   0.8000   10.0000
omega____ theta____ kappa____ phi______ frames
    -       18.0661  -37.0000    0.0000 45

#__ type_ start__ end____ width___ exp.time_
  5 omega   53.00   80.20   0.8000   10.0000
omega____ theta____ kappa____ phi______ frames
    -       18.0661   57.0000 -120.0000 34

#__ type_ start__ end____ width___ exp.time_
  6 omega    3.40   37.00   0.8000   10.0000
omega____ theta____ kappa____ phi______ frames
    -       18.0661  -37.0000    0.0000 42

#__ type_ start__ end____ width___ exp.time_
  7 omega  -22.20   37.00   0.8000   10.0000
omega____ theta____ kappa____ phi______ frames
    -       18.0661  -37.0000  -60.0000 74

#__ type_ start__ end____ width___ exp.time_
  8 omega   33.00   87.40   0.8000   10.0000
omega____ theta____ kappa____ phi______ frames
    -       18.0661 -178.0000  -90.0000 68

#__ type_ start__ end____ width___ exp.time_
  9 omega  -51.00  -15.80   0.8000   10.0000
omega____ theta____ kappa____ phi______ frames
    -       18.0661    0.0000 -180.0000 44

#__ type_ start__ end____ width___ exp.time_
 10 omega    5.00   81.00   0.8000   10.0000
omega____ theta____ kappa____ phi______ frames
    -       18.0661    0.0000 -180.0000 95

#__ type_ start__ end____ width___ exp.time_
 11 omega   33.00   65.00   0.8000   10.0000
omega____ theta____ kappa____ phi______ frames
    -       18.0661 -178.0000  -60.0000 40

#__ type_ start__ end____ width___ exp.time_
 12 omega   35.00   76.60   0.8000   10.0000
omega____ theta____ kappa____ phi______ frames
    -       18.0661 -142.0000  168.0000 52
;
_diffrn_measurement_device 'four-circle diffractometer'
_diffrn_measurement_device_type 'Xcalibur, Eos, Gemini'
_diffrn_measurement_method '\w scans'
_diffrn_orient_matrix_UB_11 -0.0017707000
_diffrn_orient_matrix_UB_12 0.0119802000
_diffrn_orient_matrix_UB_13 -0.0329984000
_diffrn_orient_matrix_UB_21 -0.0012222000
_diffrn_orient_matrix_UB_22 -0.0392905000
_diffrn_orient_matrix_UB_23 -0.0100357000
_diffrn_orient_matrix_UB_31 -0.0410294000
_diffrn_orient_matrix_UB_32 0.0006636000
_diffrn_orient_matrix_UB_33 0.0017181000
_diffrn_radiation_monochromator graphite
_diffrn_radiation_probe x-ray
_diffrn_radiation_type MoK\a
_diffrn_radiation_wavelength 0.71073
_diffrn_reflns_av_R_equivalents 0.0525
_diffrn_reflns_av_unetI/netI 0.0345
_diffrn_reflns_Laue_measured_fraction_full 0.994
_diffrn_reflns_Laue_measured_fraction_max 0.947
_diffrn_reflns_limit_h_max 21
_diffrn_reflns_limit_h_min -19
_diffrn_reflns_limit_k_max 21
_diffrn_reflns_limit_k_min -23
_diffrn_reflns_limit_l_max 27
_diffrn_reflns_limit_l_min -28
_diffrn_reflns_number 33499
_diffrn_reflns_point_group_measured_fraction_full 0.996
_diffrn_reflns_point_group_measured_fraction_max 0.930
_diffrn_reflns_theta_full 25.250
_diffrn_reflns_theta_max 29.425
_diffrn_reflns_theta_min 3.337
_diffrn_source 'Enhance (Mo) X-ray Source'
_exptl_absorpt_coefficient_mu 2.077
_exptl_absorpt_correction_T_max 1.00000
_exptl_absorpt_correction_T_min 0.81175
_exptl_absorpt_correction_type multi-scan
_exptl_absorpt_process_details
;
CrysAlisPro, Agilent Technologies,
Version 1.171.37.35 (release 13-08-2014 CrysAlis171 .NET)
(compiled Aug 13 2014,18:06:01)
Empirical absorption correction using spherical harmonics,
 implemented in SCALE3 ABSPACK scaling algorithm.
;
_exptl_crystal_colour colourless
_exptl_crystal_colour_primary colourless
_exptl_crystal_density_diffrn 1.773
_exptl_crystal_description block
_exptl_crystal_F_000 3208
_exptl_crystal_size_max 0.22
_exptl_crystal_size_mid 0.16
_exptl_crystal_size_min 0.08
_refine_diff_density_max 0.997
_refine_diff_density_min -0.564
_refine_diff_density_rms 0.120
_refine_ls_abs_structure_details
;
 Flack x determined using 1531 quotients [(I+)-(I-)]/[(I+)+(I-)]
 (Parsons and Flack (2004), Acta Cryst. A60, s61).
;
_refine_ls_abs_structure_Flack -0.033(18)
_refine_ls_extinction_coef .
_refine_ls_extinction_method none
_refine_ls_goodness_of_fit_ref 1.108
_refine_ls_hydrogen_treatment constr
_refine_ls_matrix_type full
_refine_ls_number_parameters 230
_refine_ls_number_reflns 4122
_refine_ls_number_restraints 82
_refine_ls_restrained_S_all 1.131
_refine_ls_R_factor_all 0.0477
_refine_ls_R_factor_gt 0.0387
_refine_ls_shift/su_max 0.001
_refine_ls_shift/su_mean 0.000
_refine_ls_structure_factor_coef Fsqd
_refine_ls_weighting_details
;
 w=1/[\s^2^(Fo^2^)+(0.0307P)^2^+36.1915P]
 where P=(Fo^2^+2Fc^2^)/3
;
_refine_ls_weighting_scheme calc
_refine_ls_wR_factor_gt 0.0842
_refine_ls_wR_factor_ref 0.0874
_reflns_Friedel_coverage 0.803
_reflns_Friedel_fraction_full 0.998
_reflns_Friedel_fraction_max 0.908
_reflns_number_gt 3710
_reflns_number_total 4122
_reflns_threshold_expression 'I > 2\s(I)'
_cod_data_source_file nchem.2718-s18.cif
_cod_data_source_block ag12bpy_toluene
_cod_original_cell_volume 6122.22(14)
_cod_database_code 1551435
_chemical_oxdiff_formula C1H1O1N1S1Ag1
_shelx_space_group_comment
;
The symmetry employed for this shelxl refinement is uniquely defined
by the following loop, which should always be used as a source of
symmetry information in preference to the above space-group names.
They are only intended as comments.
;
_shelx_estimated_absorpt_t_max 0.851
_shelx_estimated_absorpt_t_min 0.658
_reflns_odcompleteness_completeness 99.56
_reflns_odcompleteness_iscentric 1
_reflns_odcompleteness_theta 26.32
_olex2_refinement_description
;
1. Fixed Uiso
 At 1.2 times of:
  All C(H) groups
 At 1.5 times of:
  All C(H,H,H) groups
2. Restrained distances
 C15-C16 = C16-C17 = C17-C18
 1.39 with sigma of 0.01
 C15-C19
 1.5 with sigma of 0.01
 C9-F1 \\sim C9-F2 \\sim C9-F1B \\sim C9-F2B
 with sigma of 0.01
 C4-C5 \\sim C4-C6 \\sim C4-C7 \\sim C1-C2 \\sim C1-C3
 with sigma of 0.01
 C18-C16 \\sim C17-C15
 with sigma of 0.01
 O1-C8 \\sim O2-C8
 with sigma of 0.01
3. Uiso/Uaniso restraints and constraints
Uanis(C18) \\sim Ueq, Uanis(C15) \\sim Ueq, Uanis(C16) \\sim Ueq, Uanis(C19)
\\sim Ueq, Uanis(C17) \\sim Ueq, Uanis(O1) \\sim Ueq, Uanis(F2) \\sim Ueq: with
sigma of 0.01 and sigma for terminal atoms of 0.02
Uanis(C5) \\sim Ueq, Uanis(C7) \\sim Ueq, Uanis(F1) \\sim Ueq: with sigma of
0.005 and sigma for terminal atoms of 0.01
Uanis(O2) = Uanis(O1)
Uanis(F2B) = Uanis(F2)
4. Others
 Fixed Sof: Ag3(0.25) C3(0.5) H3A(0.5) H3B(0.5) H3C(0.5) C5(0.5) H5A(0.5)
 H5B(0.5) H5C(0.5) C6(0.5) H6A(0.5) H6B(0.5) H6C(0.5) C7(0.5) H7A(0.5) H7B(0.5)
 H7C(0.5) O1(0.5) O2(0.5) F1(0.25) F1B(0.25) F2(0.5) F2B(0.5) C15(0.25)
 C16(0.5) H16(0.5) C17(0.5) H17(0.5) C18(0.25) H18(0.25) C19(0.25) H19A(0.25)
 H19B(0.25) H19C(0.25)
 Fixed Y: C18(0)
 Fixed Z: C18(0)
5.a Riding coordinates:
 C18(H18), C19(H19A,H19B,H19C)
5.b Aromatic/amide H refined with riding coordinates:
 C10(H10), C11(H11), C13(H13), C14(H14), C16(H16), C17(H17)
5.c Idealised Me refined as rotating group:
 C2(H2A,H2B,H2C), C3(H3A,H3B,H3C), C5(H5A,H5B,H5C), C6(H6A,H6B,H6C), C7(H7A,
 H7B,H7C)
Comments: Disorder was observed in the trifluoroacetate, 
the t-butyl mercaptan anion, and the toluene molecule. 
Among them, the trifluoroacetate was split over two equal 
parts as rotation along the C-C bond; the t-butyl group in one 
of the t-butyl mercaptan anions was also found to have 
two equal parts. For another t-butyl mercaptan, only half was 
found in the asymmetric unit due to the symmetry. 
The lattice toluene molecule was seriously disordered 
because of its geometry and lattice symmetry. Its assignment 
was from the difference Fourier map, where some minor 
parts could also be observed; however, only the major part 
was assigned for clarity. For the disordered residuals, 
strict distance restraints of "DFIX" or "SADI" and ADP 
restraints of "ISOR 0.01 0.02" or "ISOR 0.005 0.01" or 
constraints "EADP" were applied.
;

loop_
_space_group_symop_operation_xyz
'x, y, z'
'y, -x, -z'
'-x, -y, z'
'-y, x, -z'
'x, -y, -z'
'-y, -x, z'
'-x, y, -z'
'y, x, z'
'x+1/2, y+1/2, z+1/2'
'y+1/2, -x+1/2, -z+1/2'
'-x+1/2, -y+1/2, z+1/2'
'-y+1/2, x+1/2, -z+1/2'
'x+1/2, -y+1/2, -z+1/2'
'-y+1/2, -x+1/2, z+1/2'
'-x+1/2, y+1/2, -z+1/2'
'y+1/2, x+1/2, z+1/2'

loop_
_atom_site_label
_atom_site_type_symbol
_atom_site_fract_x
_atom_site_fract_y
_atom_site_fract_z
_atom_site_U_iso_or_equiv
_atom_site_adp_type
_atom_site_occupancy
_atom_site_site_symmetry_order
_atom_site_calc_flag
_atom_site_refinement_flags_posn
_atom_site_refinement_flags_adp
_atom_site_refinement_flags_occupancy
_atom_site_disorder_assembly
_atom_site_disorder_group
Ag1 Ag 0.5000 0.5000 0.20182(5) 0.01743(19) Uani 1 4 d S T P C .
Ag2 Ag 0.47107(3) 0.33947(3) 0.16482(3) 0.02989(15) Uani 1 1 d . . . . .
Ag3 Ag 0.41615(8) 0.5000 0.0000 0.0244(3) Uani 0.5 2 d S T P . .
S1 S 0.40068(9) 0.59932(9) 0.19704(12) 0.0222(5) Uani 1 2 d S T P . .
C1 C 0.3747(4) 0.6253(4) 0.2827(5) 0.036(3) Uani 1 2 d DS T P A .
C2 C 0.2887(5) 0.6063(7) 0.2916(5) 0.060(3) Uani 1 1 d D . . . .
H2A H 0.2736 0.6176 0.3356 0.090 Uiso 1 1 calc GR . . C .
H2B H 0.2802 0.5523 0.2828 0.090 Uiso 1 1 calc GR . . . .
H2C H 0.2585 0.6370 0.2621 0.090 Uiso 1 1 calc GR . . . .
C3 C 0.415(5) 0.571(4) 0.3307(7) 0.052(16) Uani 0.5 1 d D . . A -1
H3A H 0.4077 0.5902 0.3742 0.077 Uiso 0.5 1 calc GR . . A -1
H3B H 0.4691 0.5689 0.3209 0.077 Uiso 0.5 1 calc GR . . A -1
H3C H 0.3928 0.5202 0.3272 0.077 Uiso 0.5 1 calc GR . . A -1
S2 S 0.39856(10) 0.39856(10) 0.07154(12) 0.0307(6) Uani 1 2 d S T P B .
C4 C 0.3301(4) 0.3301(4) 0.0317(5) 0.042(3) Uani 1 2 d DS T P . .
C5 C 0.2870(12) 0.3662(12) -0.0245(9) 0.051(5) Uani 0.5 1 d D U . B -1
H5A H 0.2548 0.4074 -0.0086 0.076 Uiso 0.5 1 calc GR . . B -1
H5B H 0.2553 0.3277 -0.0451 0.076 Uiso 0.5 1 calc GR . . B -1
H5C H 0.3234 0.3864 -0.0554 0.076 Uiso 0.5 1 calc GR . . B -1
C6 C 0.2963(10) 0.2779(9) 0.0845(6) 0.023(5) Uani 0.5 1 d D . . B -1
H6A H 0.2628 0.2402 0.0649 0.034 Uiso 0.5 1 calc GR . . B -1
H6B H 0.2673 0.3087 0.1148 0.034 Uiso 0.5 1 calc GR . . B -1
H6C H 0.3376 0.2520 0.1070 0.034 Uiso 0.5 1 calc GR . . B -1
C7 C 0.3835(9) 0.2659(9) 0.0041(9) 0.040(4) Uani 0.5 1 d D U . B -1
H7A H 0.4056 0.2369 0.0394 0.060 Uiso 0.5 1 calc GR . . B -1
H7B H 0.4242 0.2891 -0.0210 0.060 Uiso 0.5 1 calc GR . . B -1
H7C H 0.3538 0.2319 -0.0231 0.060 Uiso 0.5 1 calc GR . . B -1
O1 O 0.3902(12) 0.3058(16) 0.2547(10) 0.055(5) Uani 0.5 1 d D U . C -1
O2 O 0.3128(17) 0.4055(11) 0.2723(10) 0.055(5) Uani 0.5 1 d D . . C -1
C8 C 0.3423(4) 0.3423(4) 0.2854(5) 0.030(2) Uani 1 2 d DS T P . .
C9 C 0.3091(5) 0.3091(5) 0.3476(6) 0.049(3) Uani 1 2 d DS T P C .
F1 F 0.2559(5) 0.2559(5) 0.3342(9) 0.069(5) Uani 0.5 2 d DS TU P C 1
F1B F 0.3421(9) 0.3421(9) 0.3985(7) 0.099(8) Uani 0.5 2 d DS T P C 2
F2 F 0.3565(14) 0.2695(13) 0.3842(13) 0.113(8) Uani 0.5 1 d D U . C 1
F2B F 0.3303(16) 0.2383(9) 0.3604(13) 0.113(8) Uani 0.5 1 d D . . C 2
N1 N 0.4843(3) 0.2044(3) 0.1666(4) 0.0310(13) Uani 1 1 d . . . . .
C10 C 0.4250(4) 0.1592(4) 0.1841(4) 0.0297(16) Uani 1 1 d . . . . .
H10 H 0.3792 0.1828 0.1974 0.036 Uiso 1 1 calc R . . . .
C11 C 0.4280(4) 0.0794(4) 0.1836(4) 0.0275(16) Uani 1 1 d . . . . .
H11 H 0.3851 0.0503 0.1959 0.033 Uiso 1 1 calc R . . . .
C12 C 0.4967(4) 0.0428(3) 0.1643(3) 0.0253(13) Uani 1 1 d . . . . .
C13 C 0.5594(4) 0.0900(4) 0.1474(4) 0.0287(16) Uani 1 1 d . . . . .
H13 H 0.6066 0.0684 0.1353 0.034 Uiso 1 1 calc R . . . .
C14 C 0.5496(4) 0.1697(4) 0.1492(4) 0.0281(16) Uani 1 1 d . . . . .
H14 H 0.5914 0.2007 0.1374 0.034 Uiso 1 1 calc R . . . .
C15 C 0.2874(16) 0.0000 0.0000 0.081(10) Uani 0.5 2 d DS TU P . .
C16 C 0.3291(11) 0.0630(9) 0.0188(8) 0.061(6) Uani 0.5 1 d D U . D .
H16 H 0.3029 0.1069 0.0331 0.073 Uiso 0.5 1 calc R . . . .
C17 C 0.4089(11) 0.0642(11) 0.0174(11) 0.090(9) Uani 0.5 1 d D U . . .
H17 H 0.4347 0.1096 0.0286 0.109 Uiso 0.5 1 calc R . . D .
C18 C 0.4514(16) 0.0000 0.0000 0.068(8) Uani 0.25 1 d DS TU P D -1
H18 H 0.5053 0.0000 0.0000 0.082 Uiso 0.25 1 d RS T P D -1
C19 C 0.2013(17) 0.0000 0.0000 0.100(13) Uani 0.5 2 d DS TU P . .
H19A H 0.1828 0.0044 -0.0439 0.150 Uiso 0.25 1 d R . . E -1
H19B H 0.1828 -0.0474 0.0188 0.150 Uiso 0.25 1 d R . . E -1
H19C H 0.1828 0.0431 0.0251 0.150 Uiso 0.25 1 d R . . E -1

loop_
_atom_site_aniso_label
_atom_site_aniso_U_11
_atom_site_aniso_U_22
_atom_site_aniso_U_33
_atom_site_aniso_U_23
_atom_site_aniso_U_13
_atom_site_aniso_U_12
Ag1 0.0133(3) 0.0133(3) 0.0256(4) 0.000 0.000 0.0010(4)
Ag2 0.0275(3) 0.0140(2) 0.0482(3) -0.0003(2) 0.0034(3) -0.00254(18)
Ag3 0.0184(6) 0.0270(7) 0.0278(7) 0.0100(7) 0.000 0.000
S1 0.0201(7) 0.0201(7) 0.0264(11) -0.0032(6) 0.0032(6) 0.0072(9)
C1 0.040(4) 0.040(4) 0.028(5) -0.009(3) 0.009(3) 0.018(5)
C2 0.054(6) 0.077(8) 0.048(6) -0.007(5) 0.027(5) 0.021(5)
C3 0.07(4) 0.05(2) 0.035(7) -0.017(13) 0.006(14) 0.03(2)
S2 0.0362(9) 0.0362(9) 0.0197(11) 0.0007(6) 0.0007(6) -0.0181(11)
C4 0.050(5) 0.050(5) 0.027(5) -0.002(3) -0.002(3) -0.033(6)
C5 0.072(11) 0.059(10) 0.022(8) 0.002(8) -0.020(8) -0.033(8)
C6 0.018(10) 0.017(10) 0.033(6) 0.000(5) -0.002(5) 0.000(9)
C7 0.053(9) 0.049(9) 0.018(7) -0.008(7) -0.007(7) -0.018(7)
O1 0.070(9) 0.051(7) 0.044(9) 0.005(6) 0.027(8) 0.010(6)
O2 0.070(9) 0.051(7) 0.044(9) 0.005(6) 0.027(8) 0.010(6)
C8 0.029(3) 0.029(3) 0.030(5) 0.001(3) 0.001(3) -0.011(5)
C9 0.055(5) 0.055(5) 0.036(7) 0.016(4) 0.016(4) 0.000(7)
F1 0.074(6) 0.074(6) 0.059(8) 0.017(5) 0.017(5) -0.041(8)
F1B 0.139(13) 0.139(13) 0.020(8) -0.002(7) -0.002(7) -0.02(2)
F2 0.142(15) 0.102(13) 0.095(15) 0.059(11) 0.029(10) 0.011(12)
F2B 0.142(15) 0.102(13) 0.095(15) 0.059(11) 0.029(10) 0.011(12)
N1 0.033(3) 0.019(3) 0.041(3) 0.006(3) 0.003(3) -0.004(2)
C10 0.024(3) 0.021(3) 0.044(4) 0.008(3) 0.005(3) 0.000(3)
C11 0.024(4) 0.018(3) 0.041(4) 0.006(3) -0.003(3) -0.007(3)
C12 0.027(3) 0.018(3) 0.031(3) 0.002(3) 0.001(4) -0.004(2)
C13 0.023(4) 0.022(3) 0.041(4) 0.000(3) 0.006(3) -0.001(3)
C14 0.028(4) 0.018(3) 0.039(4) 0.004(3) 0.008(3) -0.002(3)
C15 0.105(16) 0.079(14) 0.060(13) 0.011(12) 0.000 0.000
C16 0.101(12) 0.052(9) 0.029(8) 0.018(7) -0.008(8) -0.002(9)
C17 0.121(14) 0.095(13) 0.055(12) 0.012(10) -0.004(11) 0.016(11)
C18 0.081(14) 0.076(13) 0.048(11) 0.010(12) 0.000(14) 0.000(14)
C19 0.14(3) 0.10(2) 0.052(16) 0.017(18) 0.000 0.000

loop_
_atom_type_symbol
_atom_type_description
_atom_type_scat_dispersion_real
_atom_type_scat_dispersion_imag
_atom_type_scat_source
C C 0.0033 0.0016 'International Tables Vol C Tables 4.2.6.8 and 6.1.1.4'
H H 0.0000 0.0000 'International Tables Vol C Tables 4.2.6.8 and 6.1.1.4'
Ag Ag -0.8971 1.1015 'International Tables Vol C Tables 4.2.6.8 and 6.1.1.4'
F F 0.0171 0.0103 'International Tables Vol C Tables 4.2.6.8 and 6.1.1.4'
N N 0.0061 0.0033 'International Tables Vol C Tables 4.2.6.8 and 6.1.1.4'
O O 0.0106 0.0060 'International Tables Vol C Tables 4.2.6.8 and 6.1.1.4'
S S 0.1246 0.1234 'International Tables Vol C Tables 4.2.6.8 and 6.1.1.4'

loop_
_geom_angle_atom_site_label_1
_geom_angle_atom_site_label_2
_geom_angle_atom_site_label_3
_geom_angle
_geom_angle_site_symmetry_1
_geom_angle_site_symmetry_3
Ag2 Ag1 Ag2 66.84(2) . 8
Ag2 Ag1 Ag2 104.92(2) 8 3_665
Ag2 Ag1 Ag2 149.80(4) . 3_665
Ag2 Ag1 Ag2 149.80(4) 8 6_665
Ag2 Ag1 Ag2 104.92(2) . 6_665
Ag2 Ag1 Ag2 66.84(2) 3_665 6_665
S1 Ag1 Ag2 122.67(3) . .
S1 Ag1 Ag2 55.88(2) 3_665 .
S1 Ag1 Ag2 122.67(3) . 6_665
S1 Ag1 Ag2 55.88(2) 3_665 6_665
S1 Ag1 Ag2 55.88(2) . 8
S1 Ag1 Ag2 55.88(2) . 3_665
S1 Ag1 Ag2 122.67(3) 3_665 3_665
S1 Ag1 Ag2 122.67(3) 3_665 8
S1 Ag1 S1 175.36(13) 3_665 .
Ag1 Ag2 Ag2 56.579(11) . 8
S1 Ag2 Ag1 52.25(5) 3_665 .
S1 Ag2 Ag2 108.79(5) 3_665 8
S2 Ag2 Ag1 84.13(5) . .
S2 Ag2 Ag2 50.11(4) . 8
S2 Ag2 S1 117.72(8) . 3_665
O1 Ag2 Ag1 97.5(7) . .
O1 Ag2 Ag2 76.0(4) . 8
O1 Ag2 S1 114.2(6) . 3_665
O1 Ag2 S2 113.5(5) . .
N1 Ag2 Ag1 157.61(17) . .
N1 Ag2 Ag2 140.60(14) . 8
N1 Ag2 S1 108.94(16) . 3_665
N1 Ag2 S2 117.79(18) . .
N1 Ag2 O1 78.6(6) . .
Ag3 Ag3 Ag3 45.0 2_565 3_665
Ag3 Ag3 Ag3 90.0 2_565 4_655
Ag3 Ag3 Ag3 45.0 4_655 3_665
Ag3 Ag3 S2 129.06(6) 4_655 2_565
Ag3 Ag3 S2 63.65(4) 2_565 2_565
Ag3 Ag3 S2 63.65(4) 4_655 .
Ag3 Ag3 S2 129.06(6) 2_565 .
S2 Ag3 Ag3 97.57(5) . 3_665
S2 Ag3 Ag3 97.57(5) 2_565 3_665
S2 Ag3 S2 164.87(10) 2_565 .
Ag1 S1 Ag2 71.86(5) . 3_665
Ag1 S1 Ag2 71.86(5) . 8
Ag2 S1 Ag2 131.07(9) 8 3_665
C1 S1 Ag1 107.5(3) . .
C1 S1 Ag2 110.74(9) . 3_665
C1 S1 Ag2 110.74(9) . 8
C2 C1 S1 107.1(6) 6_665 .
C2 C1 S1 107.1(6) . .
C2 C1 C2 113.6(11) . 6_665
C3 C1 S1 110.6(8) . .
C3 C1 C2 103(4) . .
C3 C1 C2 115(4) . 6_665
C1 C2 H2A 109.5 . .
C1 C2 H2B 109.5 . .
C1 C2 H2C 109.5 . .
H2A C2 H2B 109.5 . .
H2A C2 H2C 109.5 . .
H2B C2 H2C 109.5 . .
C1 C3 H3A 109.5 . .
C1 C3 H3B 109.5 . .
C1 C3 H3C 109.5 . .
H3A C3 H3B 109.5 . .
H3A C3 H3C 109.5 . .
H3B C3 H3C 109.5 . .
Ag2 S2 Ag2 79.78(8) 8 .
Ag3 S2 Ag2 99.27(5) . 8
Ag3 S2 Ag2 99.27(5) 4_655 .
Ag3 S2 Ag2 136.93(11) . .
Ag3 S2 Ag2 136.93(11) 4_655 8
Ag3 S2 Ag3 52.71(8) . 4_655
C4 S2 Ag2 113.2(2) . 8
C4 S2 Ag2 113.2(2) . .
C4 S2 Ag3 106.6(3) . .
C4 S2 Ag3 106.6(3) . 4_655
C5 C4 S2 112.8(9) . .
C5 C4 C6 126.8(12) . .
C5 C4 C7 108.0(15) . .
C6 C4 S2 107.8(7) . .
C6 C4 C7 93.7(11) . .
C7 C4 S2 103.7(8) . .
C4 C5 H5A 109.5 . .
C4 C5 H5B 109.5 . .
C4 C5 H5C 109.5 . .
H5A C5 H5B 109.5 . .
H5A C5 H5C 109.5 . .
H5B C5 H5C 109.5 . .
C4 C6 H6A 109.5 . .
C4 C6 H6B 109.5 . .
C4 C6 H6C 109.5 . .
H6A C6 H6B 109.5 . .
H6A C6 H6C 109.5 . .
H6B C6 H6C 109.5 . .
C4 C7 H7A 109.5 . .
C4 C7 H7B 109.5 . .
C4 C7 H7C 109.5 . .
H7A C7 H7B 109.5 . .
H7A C7 H7C 109.5 . .
H7B C7 H7C 109.5 . .
C8 O1 Ag2 132.2(19) . .
C8 O2 Ag2 120.8(14) . 8
O1 C8 O2 128.8(12) . .
O1 C8 C9 119.9(13) . .
O2 C8 C9 111.3(12) . .
F1 C9 C8 110.4(11) . .
F1B C9 C8 110.0(12) . .
F2 C9 C8 116.6(14) 8 .
F2 C9 C8 116.6(14) . .
F2 C9 F1 101.0(14) 8 .
F2 C9 F1 101.0(14) . .
F2 C9 F2 109(3) 8 .
F2B C9 C8 114.8(14) 8 .
F2B C9 C8 114.8(14) . .
F2B C9 F1B 97.1(14) . .
F2B C9 F1B 97.1(14) 8 .
F2B C9 F2B 119(3) 8 .
C10 N1 Ag2 120.7(5) . .
C14 N1 Ag2 121.9(4) . .
C14 N1 C10 117.4(6) . .
N1 C10 H10 118.3 . .
N1 C10 C11 123.5(7) . .
C11 C10 H10 118.3 . .
C10 C11 H11 120.5 . .
C10 C11 C12 119.0(6) . .
C12 C11 H11 120.5 . .
C11 C12 C12 121.0(7) . 3_655
C13 C12 C11 117.6(6) . .
C13 C12 C12 121.4(8) . 3_655
C12 C13 H13 120.8 . .
C14 C13 C12 118.5(6) . .
C14 C13 H13 120.8 . .
N1 C14 C13 124.0(6) . .
N1 C14 H14 118.0 . .
C13 C14 H14 118.0 . .
C16 C15 C16 116(2) . 5
C16 C15 C19 122.0(11) 5 .
C16 C15 C19 122.0(11) . .
C15 C16 H16 118.8 . .
C15 C16 C17 122.4(13) . .
C17 C16 H16 118.8 . .
C16 C17 H17 119.1 . .
C16 C17 C18 121.8(14) . .
C18 C17 H17 119.1 . .
C17 C18 C17 116(2) . 5
C17 C18 H18 122.2 5 .
C17 C18 H18 122.2 . .
C15 C19 H19A 109.5 . .
C15 C19 H19B 109.5 . .
C15 C19 H19C 109.5 . .
H19A C19 H19B 109.5 . .
H19A C19 H19C 109.5 . .
H19B C19 H19C 109.5 . .

loop_
_geom_bond_atom_site_label_1
_geom_bond_atom_site_label_2
_geom_bond_distance
_geom_bond_site_symmetry_2
Ag1 Ag2 2.9172(6) .
Ag1 Ag2 2.9172(6) 3_665
Ag1 Ag2 2.9172(6) 6_665
Ag1 Ag2 2.9172(6) 8
Ag1 S1 2.427(2) .
Ag1 S1 2.427(2) 3_665
Ag2 Ag2 3.2135(10) 8
Ag2 S1 2.5414(11) 3_665
Ag2 S2 2.505(2) .
Ag2 O1 2.39(2) .
Ag2 N1 2.343(5) .
Ag3 Ag3 2.896(3) 3_665
Ag3 Ag3 2.0475(19) 2_565
Ag3 Ag3 2.0475(19) 4_655
Ag3 S2 2.306(2) .
Ag3 S2 2.306(2) 2_565
S1 Ag2 2.5414(11) 8
S1 Ag2 2.5414(11) 3_665
S1 C1 1.869(10) .
C1 C2 1.532(9) .
C1 C2 1.532(9) 6_665
C1 C3 1.525(12) .
C2 H2A 0.9600 .
C2 H2B 0.9600 .
C2 H2C 0.9600 .
C3 H3A 0.9600 .
C3 H3B 0.9600 .
C3 H3C 0.9600 .
S2 Ag2 2.505(2) 8
S2 Ag3 2.306(2) 4_655
S2 C4 1.861(11) .
C4 C5 1.508(11) .
C4 C6 1.525(10) .
C4 C7 1.550(11) .
C5 H5A 0.9600 .
C5 H5B 0.9600 .
C5 H5C 0.9600 .
C6 H6A 0.9600 .
C6 H6B 0.9600 .
C6 H6C 0.9600 .
C7 H7A 0.9600 .
C7 H7B 0.9600 .
C7 H7C 0.9600 .
O1 C8 1.216(12) .
O2 Ag2 2.52(2) 8
O2 C8 1.234(12) .
C8 C9 1.513(15) .
C9 F1 1.327(12) .
C9 F1B 1.319(12) .
C9 F2 1.306(12) .
C9 F2 1.306(12) 8
C9 F2B 1.303(12) 8
C9 F2B 1.303(12) .
N1 C10 1.338(9) .
N1 C14 1.327(9) .
C10 H10 0.9300 .
C10 C11 1.379(10) .
C11 H11 0.9300 .
C11 C12 1.401(10) .
C12 C12 1.482(11) 3_655
C12 C13 1.399(9) .
C13 H13 0.9300 .
C13 C14 1.386(10) .
C14 H14 0.9300 .
C15 C16 1.362(12) .
C15 C16 1.362(12) 5
C15 C19 1.486(14) .
C16 H16 0.9300 .
C16 C17 1.377(13) .
C17 H17 0.9300 .
C17 C18 1.377(13) .
C18 C17 1.377(13) 5
C18 H18 0.9300 .
C19 H19A 0.9600 .
C19 H19B 0.9600 .
C19 H19C 0.9601 .

loop_
_geom_torsion_atom_site_label_1
_geom_torsion_atom_site_label_2
_geom_torsion_atom_site_label_3
_geom_torsion_atom_site_label_4
_geom_torsion
_geom_torsion_site_symmetry_1
_geom_torsion_site_symmetry_2
_geom_torsion_site_symmetry_3
_geom_torsion_site_symmetry_4
Ag1 S1 C1 C2 -118.9(6) . . . .
Ag1 S1 C1 C2 118.9(6) . . . 6_665
Ag1 S1 C1 C3 -7(5) . . . .
Ag2 S1 C1 C2 42.1(7) 3_665 . . 6_665
Ag2 S1 C1 C2 164.4(6) 3_665 . . .
Ag2 S1 C1 C2 -164.4(6) 8 . . 6_665
Ag2 S1 C1 C2 -42.1(7) 8 . . .
Ag2 S1 C1 C3 -84(4) 3_665 . . .
Ag2 S1 C1 C3 70(5) 8 . . .
Ag2 S2 C4 C5 91.7(11) 8 . . .
Ag2 S2 C4 C5 -179.8(11) . . . .
Ag2 S2 C4 C6 35.4(8) . . . .
Ag2 S2 C4 C6 -53.1(8) 8 . . .
Ag2 S2 C4 C7 -151.7(9) 8 . . .
Ag2 S2 C4 C7 -63.2(9) . . . .
Ag2 O1 C8 O2 12(3) . . . .
Ag2 O1 C8 C9 -170.0(13) . . . .
Ag2 O2 C8 O1 6(2) 8 . . .
Ag2 O2 C8 C9 -171.7(13) 8 . . .
Ag2 N1 C10 C11 177.2(6) . . . .
Ag2 N1 C14 C13 -177.8(6) . . . .
Ag3 S2 C4 C5 -71.7(11) 4_655 . . .
Ag3 S2 C4 C5 -16.5(11) . . . .
Ag3 S2 C4 C6 -161.3(8) . . . .
Ag3 S2 C4 C6 143.5(8) 4_655 . . .
Ag3 S2 C4 C7 100.2(9) . . . .
Ag3 S2 C4 C7 45.0(9) 4_655 . . .
O1 C8 C9 F1 -77.9(17) . . . .
O1 C8 C9 F1B 102.1(17) . . . .
O1 C8 C9 F2 168(2) . . . 8
O1 C8 C9 F2 37(2) . . . .
O1 C8 C9 F2B -6(2) . . . .
O1 C8 C9 F2B -150(2) . . . 8
O2 C8 C9 F1 100.1(17) . . . .
O2 C8 C9 F1B -79.9(17) . . . .
O2 C8 C9 F2 -14(2) . . . 8
O2 C8 C9 F2 -145(2) . . . .
O2 C8 C9 F2B 28(2) . . . 8
O2 C8 C9 F2B 172(2) . . . .
N1 C10 C11 C12 0.5(12) . . . .
C10 N1 C14 C13 0.7(12) . . . .
C10 C11 C12 C12 178.7(6) . . . 3_655
C10 C11 C12 C13 1.0(11) . . . .
C11 C12 C13 C14 -1.5(11) . . . .
C12 C12 C13 C14 -179.2(6) 3_655 . . .
C12 C13 C14 N1 0.7(13) . . . .
C14 N1 C10 C11 -1.3(12) . . . .
C15 C16 C17 C18 -3(3) . . . .
C16 C15 C16 C17 1.7(15) 5 . . .
C16 C17 C18 C17 1.6(15) . . . 5
C19 C15 C16 C17 -178.3(15) . . . .
